data_4064697
loop_
_publ_author_name
'Tanabe, Makoto'
'Deguchi, Takashi'
'Osakada, Kohtaro'

_publ_section_title
;
 Chemical Properties of Tetragermaplatinacyclopentane. Insertion of an
 Alkyne into a Pt--Ge Bond and Silylation Caused by H2SiPh2
;
_journal_issue 12
_journal_name_full Organometallics
_journal_page_first 3386
_journal_paper_doi 10.1021/om200275w
_journal_volume 30
_journal_year 2011
_chemical_formula_moiety 'C44 H94 Ge4 O4 P2 Pt'
_chemical_formula_sum 'C44 H94 Ge4 O4 P2 Pt'
_chemical_formula_weight 1234.62
_space_group_IT_number 88
_symmetry_cell_setting tetragonal
_symmetry_Int_Tables_number 88
_symmetry_space_group_name_Hall '-I 4ad'
_symmetry_space_group_name_H-M 'I 41/a :2'
_atom_sites_solution_hydrogens geom
_atom_sites_solution_primary direct
_atom_sites_solution_secondary difmap
_cell_angle_alpha 90.0000
_cell_angle_beta 90.0000
_cell_angle_gamma 90.0000
_cell_formula_units_Z 16
_cell_length_a 20.3919(15)
_cell_length_b 20.3919(15)
_cell_length_c 54.171(6)
_cell_measurement_reflns_used 23108
_cell_measurement_temperature 293
_cell_measurement_theta_max 27.48
_cell_measurement_theta_min 3.02
_cell_volume 22526(3)
_computing_cell_refinement CrystalClear
_computing_data_collection 'CrystalClear (Rigaku/MSC Inc., 2006)'
_computing_data_reduction CrystalClear
_computing_molecular_graphics 'CrystalStructure 4.0'
_computing_publication_material 'CrystalStructure 4.0 (Rigaku, 2010)'
_computing_structure_refinement 'SHELXL97 (Sheldrick, 2008)'
_computing_structure_solution 'Il Milione (Burla, et al., 2007)'
_diffrn_ambient_temperature 293
_diffrn_detector_area_resol_mean 7.314
_diffrn_measured_fraction_theta_full 0.997
_diffrn_measured_fraction_theta_max 0.997
_diffrn_measurement_device_type 'Rigaku Saturn70'
_diffrn_measurement_method \w
_diffrn_radiation_type 'Mo K\a'
_diffrn_radiation_wavelength 0.71070
_diffrn_reflns_av_R_equivalents 0.0996
_diffrn_reflns_limit_h_max 26
_diffrn_reflns_limit_h_min -26
_diffrn_reflns_limit_k_max 26
_diffrn_reflns_limit_k_min -26
_diffrn_reflns_limit_l_max 66
_diffrn_reflns_limit_l_min -70
_diffrn_reflns_number 104074
_diffrn_reflns_theta_full 27.48
_diffrn_reflns_theta_max 27.48
_diffrn_standards_number 0
_exptl_absorpt_coefficient_mu 4.665
_exptl_absorpt_correction_T_max 0.474
_exptl_absorpt_correction_T_min 0.268
_exptl_absorpt_correction_type multi-scan
_exptl_absorpt_process_details 'REQAB (Rigaku, 1998)'
_exptl_crystal_colour colorless
_exptl_crystal_density_diffrn 1.456
_exptl_crystal_density_method 'not measured'
_exptl_crystal_description prism
_exptl_crystal_F_000 10016.00
_exptl_crystal_size_max 0.240
_exptl_crystal_size_mid 0.220
_exptl_crystal_size_min 0.160
_refine_diff_density_max 3.240
_refine_diff_density_min -4.010
_refine_ls_extinction_method none
_refine_ls_goodness_of_fit_ref 1.046
_refine_ls_hydrogen_treatment constr
_refine_ls_number_parameters 497
_refine_ls_number_reflns 12886
_refine_ls_number_restraints 0
_refine_ls_R_factor_all 0.1039
_refine_ls_R_factor_gt 0.0829
_refine_ls_shift/su_max 0.001
_refine_ls_structure_factor_coef Fsqd
_refine_ls_weighting_details 'w = 1/[\s^2^(Fo^2^)+(0.1286P)^2^+226.5202P] where P=(Fo^2^+2Fc^2^)/3'
_refine_ls_weighting_scheme calc
_refine_ls_wR_factor_gt 0.2229
_refine_ls_wR_factor_ref 0.2468
_reflns_number_gt 9495
_reflns_number_total 12886
_reflns_threshold_expression F^2^>2.0\s(F^2^)
_cod_data_source_file om200275w_si_002.cif
_cod_data_source_block complex7
_cod_original_cell_volume 22526(4)
_cod_original_sg_symbol_H-M 'I 41/a'
_cod_database_code 4064697

loop_
_symmetry_equiv_pos_site_id
_symmetry_equiv_pos_as_xyz
1 +X,+Y,+Z
2 3/4-Y,1/4+X,1/4+Z
3 1/2-X,-Y,1/2+Z
4 3/4+Y,3/4-X,3/4+Z
5 -X,-Y,-Z
6 3/4+Y,1/4-X,1/4-Z
7 1/2+X,+Y,1/2-Z
8 3/4-Y,3/4+X,3/4-Z
9 1/2+X,1/2+Y,1/2+Z
10 1/4-Y,3/4+X,3/4+Z
11 -X,1/2-Y,+Z
12 1/4+Y,1/4-X,1/4+Z
13 1/2-X,1/2-Y,1/2-Z
14 1/4+Y,3/4-X,3/4-Z
15 +X,1/2+Y,-Z
16 1/4-Y,1/4+X,1/4-Z

loop_
_atom_site_label
_atom_site_type_symbol
_atom_site_fract_x
_atom_site_fract_y
_atom_site_fract_z
_atom_site_U_iso_or_equiv
_atom_site_adp_type
_atom_site_occupancy
_atom_site_symmetry_multiplicity
_atom_site_calc_flag
_atom_site_refinement_flags
Pt1 Pt 0.21379(2) 0.102243(18) 0.273654(6) 0.05687(16) Uani 1.0 16 d .
Ge1 Ge 0.18308(6) 0.09299(5) 0.318131(17) 0.0534(3) Uani 1.0 16 d .
Ge2 Ge 0.24439(5) 0.01704(5) 0.345478(16) 0.0507(3) Uani 1.0 16 d .
Ge3 Ge 0.26774(6) -0.08992(5) 0.326610(17) 0.0560(3) Uani 1.0 16 d .
Ge4 Ge 0.30056(7) -0.06278(5) 0.284625(18) 0.0693(4) Uani 1.0 16 d .
P1 P 0.2449(2) 0.11777(15) 0.23286(5) 0.0721(9) Uani 1.0 16 d .
P2 P 0.10859(17) 0.11765(13) 0.25893(5) 0.0629(8) Uani 1.0 16 d .
O1 O 0.3644(5) 0.1850(4) 0.27208(12) 0.066(2) Uani 1.0 16 d .
O2 O 0.3552(4) 0.1596(4) 0.31267(12) 0.0621(18) Uani 1.0 16 d .
O3 O 0.4520(5) 0.0701(5) 0.29126(16) 0.079(3) Uani 1.0 16 d .
O4 O 0.4275(5) -0.0313(4) 0.30633(16) 0.079(3) Uani 1.0 16 d .
C1 C 0.3091(7) 0.0838(5) 0.28376(16) 0.062(3) Uani 1.0 16 d .
C2 C 0.3422(6) 0.0262(5) 0.28672(17) 0.060(3) Uani 1.0 16 d .
C3 C 0.3469(6) 0.1470(5) 0.28805(17) 0.062(3) Uani 1.0 16 d .
C4 C 0.3914(7) 0.2166(6) 0.3188(2) 0.074(4) Uani 1.0 16 d .
C5 C 0.4115(7) 0.0266(6) 0.29439(18) 0.071(4) Uani 1.0 16 d .
C6 C 0.4961(7) -0.0355(8) 0.3146(3) 0.102(6) Uani 1.0 16 d .
C7 C 0.1896(6) 0.1824(5) 0.3342(3) 0.067(3) Uani 1.0 16 d .
C8 C 0.1368(9) 0.2290(7) 0.3290(3) 0.090(5) Uani 1.0 16 d .
C9 C 0.1468(8) 0.3030(8) 0.3424(3) 0.090(5) Uani 1.0 16 d .
C10 C 0.0899(10) 0.3442(8) 0.3328(4) 0.115(6) Uani 1.0 16 d .
C11 C 0.0906(6) 0.0661(6) 0.32655(18) 0.065(3) Uani 1.0 16 d .
C12 C 0.0737(6) -0.0060(7) 0.3242(3) 0.071(3) Uani 1.0 16 d .
C13 C 0.0017(7) -0.0272(11) 0.3325(4) 0.125(8) Uani 1.0 16 d .
C14A C -0.045(2) 0.0217(19) 0.3223(7) 0.113(11) Uiso 0.5000 16 d .
C14B C -0.012(2) -0.027(2) 0.3560(8) 0.120(12) Uiso 0.5000 16 d .
C15 C 0.3306(5) 0.0494(5) 0.35791(16) 0.054(3) Uani 1.0 16 d .
C16 C 0.3246(6) 0.1106(6) 0.37463(16) 0.061(3) Uani 1.0 16 d .
C17 C 0.3885(7) 0.1320(6) 0.3865(2) 0.073(3) Uani 1.0 16 d .
C18 C 0.3808(8) 0.1901(7) 0.4036(2) 0.086(4) Uani 1.0 16 d .
C19 C 0.1916(6) 0.0070(6) 0.37666(17) 0.066(3) Uani 1.0 16 d .
C20 C 0.2257(7) -0.0349(6) 0.39666(17) 0.067(3) Uani 1.0 16 d .
C21 C 0.1837(7) -0.0517(8) 0.41872(19) 0.081(4) Uani 1.0 16 d .
C22 C 0.1621(13) 0.0016(13) 0.4320(3) 0.163(11) Uani 1.0 16 d .
C23 C 0.3355(6) -0.1380(5) 0.34585(17) 0.055(3) Uani 1.0 16 d .
C24 C 0.3551(9) -0.2047(6) 0.3364(3) 0.104(6) Uani 1.0 16 d .
C25 C 0.3977(7) -0.2442(6) 0.3547(3) 0.078(4) Uani 1.0 16 d .
C26 C 0.4214(10) -0.3097(8) 0.3444(4) 0.139(9) Uani 1.0 16 d .
C27 C 0.1908(7) -0.1486(7) 0.3249(3) 0.071(3) Uiso 1.0 16 d .
C28A C 0.1604(13) -0.1721(13) 0.3501(5) 0.074(6) Uiso 0.5000 16 d .
C28B C 0.2048(15) -0.2077(15) 0.3174(6) 0.088(8) Uiso 0.5000 16 d .
C29A C 0.107(3) -0.222(3) 0.3538(11) 0.156(18) Uiso 0.5000 16 d .
C29B C 0.1416(19) -0.2496(19) 0.3099(7) 0.113(11) Uiso 0.5000 16 d .
C30A C 0.078(4) -0.225(4) 0.3295(14) 0.21(3) Uiso 0.5000 16 d .
C30B C 0.107(3) -0.255(3) 0.3382(10) 0.127(14) Uiso 0.5000 16 d .
C31 C 0.3639(9) -0.1242(6) 0.2686(3) 0.097(6) Uani 1.0 16 d .
C32 C 0.3957(14) -0.0967(9) 0.2443(4) 0.160(11) Uani 1.0 16 d .
C33 C 0.4546(15) -0.1508(11) 0.2346(5) 0.153(10) Uani 1.0 16 d .
C34A C 0.401(3) -0.175(3) 0.2198(11) 0.17(2) Uiso 0.5000 16 d .
C34B C 0.486(3) -0.134(3) 0.2170(10) 0.151(17) Uiso 0.5000 16 d .
C35 C 0.2207(8) -0.0604(6) 0.26362(19) 0.082(4) Uani 1.0 16 d .
C36 C 0.1971(9) -0.1271(6) 0.2532(2) 0.094(5) Uani 1.0 16 d .
C37 C 0.1343(9) -0.1242(7) 0.2379(3) 0.092(5) Uani 1.0 16 d .
C38 C 0.1187(16) -0.1926(8) 0.2265(3) 0.173(13) Uani 1.0 16 d .
C39 C 0.3116(9) 0.0703(7) 0.2201(3) 0.104(6) Uani 1.0 16 d .
C40 C 0.2663(8) 0.2020(6) 0.22367(19) 0.078(4) Uani 1.0 16 d .
C41 C 0.0542(8) 0.0474(6) 0.2599(2) 0.078(4) Uani 1.0 16 d .
C42 C 0.0564(7) 0.1852(6) 0.2692(2) 0.073(4) Uani 1.0 16 d .
C43 C 0.1717(9) 0.0996(7) 0.2138(2) 0.090(5) Uani 1.0 16 d .
C44 C 0.1124(8) 0.1357(7) 0.22519(19) 0.078(4) Uani 1.0 16 d .
H1 H 0.3695 0.2546 0.3124 0.0883 Uiso 1.0 16 calc R
H2 H 0.4345 0.2138 0.3118 0.0883 Uiso 1.0 16 calc R
H3 H 0.3948 0.2201 0.3365 0.0883 Uiso 1.0 16 calc R
H4 H 0.5090 0.0056 0.3218 0.1221 Uiso 1.0 16 calc R
H5 H 0.5237 -0.0449 0.3007 0.1221 Uiso 1.0 16 calc R
H6 H 0.5003 -0.0698 0.3266 0.1221 Uiso 1.0 16 calc R
H7 H 0.1917 0.1761 0.3520 0.0805 Uiso 1.0 16 calc R
H8 H 0.2308 0.2022 0.3292 0.0805 Uiso 1.0 16 calc R
H9 H 0.0957 0.2104 0.3346 0.1083 Uiso 1.0 16 calc R
H10 H 0.1338 0.2350 0.3113 0.1083 Uiso 1.0 16 calc R
H11 H 0.1452 0.2993 0.3602 0.1078 Uiso 1.0 16 calc R
H12 H 0.1885 0.3222 0.3377 0.1078 Uiso 1.0 16 calc R
H13 H 0.0492 0.3243 0.3376 0.1383 Uiso 1.0 16 calc R
H14 H 0.0921 0.3468 0.3151 0.1383 Uiso 1.0 16 calc R
H15 H 0.0925 0.3875 0.3397 0.1383 Uiso 1.0 16 calc R
H16 H 0.0819 0.0794 0.3434 0.0780 Uiso 1.0 16 calc R
H17 H 0.0610 0.0907 0.3160 0.0780 Uiso 1.0 16 calc R
H18 H 0.1050 -0.0309 0.3338 0.0855 Uiso 1.0 16 calc R
H19 H 0.0795 -0.0187 0.3070 0.0855 Uiso 1.0 16 calc R
H20 H 0.3517 0.0146 0.3671 0.0650 Uiso 1.0 16 calc R
H21 H 0.3583 0.0599 0.3439 0.0650 Uiso 1.0 16 calc R
H22 H 0.3076 0.1467 0.3648 0.0726 Uiso 1.0 16 calc R
H23 H 0.2929 0.1015 0.3876 0.0726 Uiso 1.0 16 calc R
H24 H 0.4064 0.0954 0.3958 0.0874 Uiso 1.0 16 calc R
H25 H 0.4196 0.1431 0.3736 0.0874 Uiso 1.0 16 calc R
H26 H 0.3495 0.1798 0.4162 0.1026 Uiso 1.0 16 calc R
H27 H 0.3657 0.2273 0.3943 0.1026 Uiso 1.0 16 calc R
H28 H 0.4223 0.2001 0.4111 0.1026 Uiso 1.0 16 calc R
H29 H 0.1828 0.0502 0.3834 0.0791 Uiso 1.0 16 calc R
H30 H 0.1498 -0.0130 0.3726 0.0791 Uiso 1.0 16 calc R
H31 H 0.2405 -0.0754 0.3891 0.0809 Uiso 1.0 16 calc R
H32 H 0.2642 -0.0115 0.4024 0.0809 Uiso 1.0 16 calc R
H33 H 0.1458 -0.0762 0.4131 0.0967 Uiso 1.0 16 calc R
H34 H 0.2086 -0.0800 0.4296 0.0967 Uiso 1.0 16 calc R
H35 H 0.1212 0.0166 0.4253 0.1956 Uiso 1.0 16 calc R
H36 H 0.1940 0.0361 0.4310 0.1956 Uiso 1.0 16 calc R
H37 H 0.1562 -0.0108 0.4489 0.1956 Uiso 1.0 16 calc R
H38 H 0.3746 -0.1109 0.3466 0.0655 Uiso 1.0 16 calc R
H39 H 0.3196 -0.1430 0.3626 0.0655 Uiso 1.0 16 calc R
H40 H 0.3791 -0.1994 0.3211 0.1247 Uiso 1.0 16 calc R
H41 H 0.3157 -0.2297 0.3328 0.1247 Uiso 1.0 16 calc R
H42 H 0.4355 -0.2180 0.3592 0.0936 Uiso 1.0 16 calc R
H43 H 0.3725 -0.2522 0.3696 0.0936 Uiso 1.0 16 calc R
H44 H 0.4457 -0.3024 0.3295 0.1665 Uiso 1.0 16 calc R
H45 H 0.3844 -0.3373 0.3410 0.1665 Uiso 1.0 16 calc R
H46 H 0.4492 -0.3307 0.3564 0.1665 Uiso 1.0 16 calc R
H47 H 0.3986 -0.1342 0.2803 0.1169 Uiso 1.0 16 calc R
H48 H 0.3414 -0.1648 0.2648 0.1169 Uiso 1.0 16 calc R
H49 H 0.4152 -0.0541 0.2474 0.1923 Uiso 1.0 16 calc R
H50 H 0.3624 -0.0916 0.2316 0.1923 Uiso 1.0 16 calc R
H51 H 0.1852 -0.0415 0.2732 0.0982 Uiso 1.0 16 calc R
H52 H 0.2289 -0.0312 0.2498 0.0982 Uiso 1.0 16 calc R
H53 H 0.2317 -0.1454 0.2430 0.1128 Uiso 1.0 16 calc R
H54 H 0.1901 -0.1570 0.2669 0.1128 Uiso 1.0 16 calc R
H55 H 0.1393 -0.0922 0.2248 0.1107 Uiso 1.0 16 calc R
H56 H 0.0981 -0.1104 0.2483 0.1107 Uiso 1.0 16 calc R
H57 H 0.1213 -0.2256 0.2391 0.2075 Uiso 1.0 16 calc R
H58 H 0.1498 -0.2022 0.2137 0.2075 Uiso 1.0 16 calc R
H59 H 0.0752 -0.1921 0.2196 0.2075 Uiso 1.0 16 calc R
H60 H 0.3515 0.0809 0.2286 0.1246 Uiso 1.0 16 calc R
H61 H 0.3164 0.0804 0.2029 0.1246 Uiso 1.0 16 calc R
H62 H 0.3024 0.0244 0.2220 0.1246 Uiso 1.0 16 calc R
H63 H 0.2740 0.2034 0.2062 0.0934 Uiso 1.0 16 calc R
H64 H 0.3052 0.2155 0.2322 0.0934 Uiso 1.0 16 calc R
H65 H 0.2308 0.2310 0.2278 0.0934 Uiso 1.0 16 calc R
H66 H 0.0182 0.0543 0.2488 0.0931 Uiso 1.0 16 calc R
H67 H 0.0377 0.0420 0.2764 0.0931 Uiso 1.0 16 calc R
H68 H 0.0778 0.0087 0.2551 0.0931 Uiso 1.0 16 calc R
H69 H 0.0494 0.1819 0.2867 0.0880 Uiso 1.0 16 calc R
H70 H 0.0150 0.1830 0.2608 0.0880 Uiso 1.0 16 calc R
H71 H 0.0774 0.2262 0.2655 0.0880 Uiso 1.0 16 calc R
H72 H 0.1787 0.1143 0.1970 0.1075 Uiso 1.0 16 calc R
H73 H 0.1636 0.0527 0.2135 0.1075 Uiso 1.0 16 calc R
H74 H 0.0723 0.1213 0.2173 0.0938 Uiso 1.0 16 calc R
H75 H 0.1169 0.1826 0.2226 0.0938 Uiso 1.0 16 calc R

loop_
_atom_site_aniso_label
_atom_site_aniso_U_11
_atom_site_aniso_U_22
_atom_site_aniso_U_33
_atom_site_aniso_U_12
_atom_site_aniso_U_13
_atom_site_aniso_U_23
Pt1 0.0908(4) 0.0475(3) 0.0323(2) 0.02496(19) 0.00350(15) 0.00613(13)
Ge1 0.0724(7) 0.0516(6) 0.0361(5) 0.0227(5) 0.0064(5) 0.0044(4)
Ge2 0.0705(7) 0.0506(6) 0.0311(4) 0.0174(5) 0.0050(4) 0.0047(4)
Ge3 0.0839(8) 0.0469(6) 0.0371(5) 0.0207(5) -0.0015(5) 0.0055(4)
Ge4 0.1252(11) 0.0460(6) 0.0367(5) 0.0350(6) 0.0109(6) 0.0032(4)
P1 0.122(3) 0.0571(16) 0.0367(12) 0.0309(17) 0.0120(15) 0.0096(11)
P2 0.097(3) 0.0516(14) 0.0402(12) 0.0193(14) -0.0124(13) 0.0035(10)
O1 0.092(6) 0.056(5) 0.049(4) 0.022(4) 0.002(4) 0.016(3)
O2 0.082(5) 0.063(5) 0.042(4) 0.020(4) 0.006(4) 0.004(3)
O3 0.095(7) 0.070(6) 0.071(5) 0.030(5) 0.017(5) 0.017(5)
O4 0.092(6) 0.067(5) 0.079(5) 0.039(5) 0.018(5) 0.026(4)
C1 0.110(9) 0.044(5) 0.031(4) 0.026(5) 0.020(5) 0.009(4)
C2 0.098(8) 0.047(5) 0.036(5) 0.034(5) 0.017(5) 0.009(4)
C3 0.089(8) 0.056(6) 0.043(5) 0.039(6) 0.005(5) 0.009(4)
C4 0.096(9) 0.072(8) 0.052(6) -0.001(7) 0.006(6) 0.015(6)
C5 0.113(10) 0.061(7) 0.040(5) 0.042(7) 0.026(6) 0.017(5)
C6 0.083(9) 0.090(10) 0.132(13) 0.050(8) 0.017(9) 0.044(9)
C7 0.066(7) 0.047(6) 0.089(8) 0.022(5) 0.008(6) 0.002(5)
C8 0.123(13) 0.083(9) 0.064(8) 0.021(9) 0.002(8) -0.001(7)
C9 0.106(11) 0.103(11) 0.060(7) 0.033(9) 0.014(7) 0.014(7)
C10 0.149(17) 0.079(10) 0.118(13) 0.032(10) 0.027(12) 0.001(9)
C11 0.083(8) 0.069(7) 0.044(5) 0.025(6) -0.000(5) 0.003(5)
C12 0.054(6) 0.090(9) 0.069(7) 0.019(6) 0.005(5) 0.022(6)
C13 0.055(8) 0.19(2) 0.126(14) 0.012(10) 0.015(8) 0.086(14)
C15 0.071(6) 0.054(6) 0.038(5) 0.022(5) 0.004(4) 0.012(4)
C16 0.078(7) 0.071(7) 0.032(4) 0.009(6) 0.001(5) 0.007(4)
C17 0.097(9) 0.073(8) 0.049(6) 0.004(7) -0.009(6) -0.000(5)
C18 0.126(12) 0.079(9) 0.052(6) 0.005(8) -0.013(7) 0.006(6)
C19 0.075(7) 0.086(8) 0.037(5) 0.029(6) 0.012(5) 0.012(5)
C20 0.094(9) 0.071(7) 0.037(5) 0.017(6) -0.000(5) 0.009(5)
C21 0.090(9) 0.115(11) 0.037(5) -0.009(8) 0.004(6) 0.006(6)
C22 0.22(3) 0.21(3) 0.061(9) 0.10(2) 0.052(12) 0.040(12)
C23 0.078(7) 0.040(5) 0.046(5) 0.011(5) -0.001(5) 0.007(4)
C24 0.158(14) 0.059(7) 0.094(9) 0.060(9) -0.071(10) -0.021(7)
C25 0.087(9) 0.066(7) 0.081(8) 0.021(6) -0.021(7) -0.008(6)
C26 0.164(17) 0.074(10) 0.178(18) 0.062(11) -0.109(15) -0.048(11)
C31 0.169(16) 0.055(7) 0.068(7) 0.034(8) 0.054(9) 0.004(6)
C32 0.28(3) 0.089(12) 0.109(13) 0.046(15) 0.124(17) 0.006(10)
C33 0.21(3) 0.121(16) 0.125(16) -0.023(16) 0.085(18) -0.021(13)
C35 0.152(13) 0.051(6) 0.043(6) 0.027(7) -0.008(7) -0.008(5)
C36 0.190(16) 0.043(6) 0.049(6) 0.019(8) -0.013(8) -0.004(5)
C37 0.158(15) 0.059(7) 0.060(7) -0.006(8) -0.010(8) -0.012(6)
C38 0.39(4) 0.048(8) 0.081(11) 0.003(14) -0.043(16) -0.025(7)
C39 0.175(16) 0.076(9) 0.060(7) 0.058(10) 0.053(9) 0.029(6)
C40 0.114(11) 0.073(8) 0.046(6) 0.034(7) 0.024(6) 0.026(5)
C41 0.120(11) 0.056(7) 0.057(6) 0.016(7) -0.022(7) 0.005(5)
C42 0.099(10) 0.060(7) 0.060(6) 0.015(6) -0.027(6) 0.009(5)
C43 0.158(14) 0.073(8) 0.038(6) 0.026(9) -0.004(7) 0.009(5)
C44 0.123(11) 0.067(7) 0.045(6) 0.025(7) -0.009(6) 0.014(5)

loop_
_atom_type_symbol
_atom_type_description
_atom_type_scat_dispersion_real
_atom_type_scat_dispersion_imag
_atom_type_scat_source
C C 0.0033 0.0016
;
International Tables for Crystallography
(1992, Vol. C, Tables 4.2.6.8 and 6.1.1.4)
;
H H 0.0000 0.0000
;
International Tables for Crystallography
(1992, Vol. C, Table 6.1.1.4)
;
O O 0.0106 0.0060
;
International Tables for Crystallography
(1992, Vol. C, Tables 4.2.6.8 and 6.1.1.4)
;
Ge Ge 0.1547 1.8001
;
International Tables for Crystallography
(1992, Vol. C, Tables 4.2.6.8 and 6.1.1.4)
;
P P 0.1023 0.0942
;
International Tables for Crystallography
(1992, Vol. C, Tables 4.2.6.8 and 6.1.1.4)
;
Pt Pt -1.7033 8.3905
;
International Tables for Crystallography
(1992, Vol. C, Tables 4.2.6.8 and 6.1.1.4)
;

loop_
_geom_angle_atom_site_label_1
_geom_angle_atom_site_label_2
_geom_angle_atom_site_label_3
_geom_angle
_geom_angle_publ_flag
Ge1 Pt1 P1 176.21(9) yes
Ge1 Pt1 P2 96.35(8) yes
Ge1 Pt1 C1 88.1(3) yes
P1 Pt1 P2 84.63(13) yes
P1 Pt1 C1 91.2(3) yes
P2 Pt1 C1 174.6(3) yes
Pt1 Ge1 Ge2 119.80(5) yes
Pt1 Ge1 C7 109.3(4) yes
Pt1 Ge1 C11 118.3(3) yes
Ge2 Ge1 C7 105.7(4) yes
Ge2 Ge1 C11 99.6(3) yes
C7 Ge1 C11 102.1(5) yes
Ge1 Ge2 Ge3 113.81(5) yes
Ge1 Ge2 C15 116.1(3) yes
Ge1 Ge2 C19 107.2(4) yes
Ge3 Ge2 C15 105.3(3) yes
Ge3 Ge2 C19 111.3(4) yes
C15 Ge2 C19 102.8(4) yes
Ge2 Ge3 Ge4 103.90(5) yes
Ge2 Ge3 C23 110.8(3) yes
Ge2 Ge3 C27 113.8(4) yes
Ge4 Ge3 C23 114.2(3) yes
Ge4 Ge3 C27 108.2(4) yes
C23 Ge3 C27 106.2(5) yes
Ge3 Ge4 C2 105.6(3) yes
Ge3 Ge4 C31 116.2(4) yes
Ge3 Ge4 C35 108.4(4) yes
C2 Ge4 C31 108.5(6) yes
C2 Ge4 C35 110.9(5) yes
C31 Ge4 C35 107.3(6) yes
Pt1 P1 C39 119.9(5) yes
Pt1 P1 C40 116.7(4) yes
Pt1 P1 C43 106.4(5) yes
C39 P1 C40 102.5(7) yes
C39 P1 C43 106.6(7) yes
C40 P1 C43 103.1(6) yes
Pt1 P2 C41 116.8(5) yes
Pt1 P2 C42 122.6(5) yes
Pt1 P2 C44 109.0(5) yes
C41 P2 C42 103.3(6) yes
C41 P2 C44 102.2(6) yes
C42 P2 C44 100.0(6) yes
C3 O2 C4 116.6(8) yes
C5 O4 C6 114.6(10) yes
Pt1 C1 C2 131.1(9) yes
Pt1 C1 C3 111.4(7) yes
C2 C1 C3 117.5(11) yes
Ge4 C2 C1 124.3(9) yes
Ge4 C2 C5 115.3(8) yes
C1 C2 C5 120.2(10) yes
O1 C3 O2 122.6(10) yes
O1 C3 C1 125.5(9) yes
O2 C3 C1 111.7(8) yes
O3 C5 O4 121.5(12) yes
O3 C5 C2 127.8(11) yes
O4 C5 C2 110.8(10) yes
Ge1 C7 C8 116.9(9) yes
C7 C8 C9 114.1(12) yes
C8 C9 C10 104.8(12) yes
Ge1 C11 C12 117.2(8) yes
C11 C12 C13 116.6(12) yes
C12 C13 C14A 107(2) yes
C12 C13 C14B 118(3) yes
C14A C13 C14B 103(3) yes
Ge2 C15 C16 113.3(7) yes
C15 C16 C17 114.3(10) yes
C16 C17 C18 113.3(12) yes
Ge2 C19 C20 113.9(8) yes
C19 C20 C21 115.2(11) yes
C20 C21 C22 114.6(15) yes
Ge3 C23 C24 116.8(9) yes
C23 C24 C25 113.8(11) yes
C24 C25 C26 113.7(13) yes
Ge3 C27 C28A 117.1(12) yes
Ge3 C27 C28B 113.6(16) yes
C28A C27 C28B 94.2(18) yes
C27 C28A C29A 127(3) yes
C27 C28B C29B 113(3) yes
C28A C29A C30A 102(5) yes
C28A C29A C30B 108(5) yes
C30A C29A C30B 42(5) yes
C28B C29B C30A 107(4) yes
C28B C29B C30B 98(3) yes
C30A C29B C30B 33(3) yes
C29A C30A C29B 105(5) yes
C29A C30A C30B 48(5) yes
C29B C30A C30B 70(6) yes
C29A C30B C29B 132(5) yes
C29A C30B C30A 90(7) yes
C29B C30B C30A 77(6) yes
Ge4 C31 C32 114.1(11) yes
C31 C32 C33 108.5(14) yes
C32 C33 C34A 82(3) yes
C32 C33 C34B 116(3) yes
C34A C33 C34B 94(4) yes
C33 C34A C34B 38(3) yes
C33 C34B C34A 48(3) yes
Ge4 C35 C36 116.2(10) yes
C35 C36 C37 115.1(11) yes
C36 C37 C38 110.6(15) yes
P1 C43 C44 108.3(8) yes
P2 C44 C43 109.3(9) yes
O2 C4 H1 109.485 no
O2 C4 H2 109.494 no
O2 C4 H3 109.451 no
H1 C4 H2 109.498 no
H1 C4 H3 109.457 no
H2 C4 H3 109.442 no
O4 C6 H4 109.478 no
O4 C6 H5 109.458 no
O4 C6 H6 109.480 no
H4 C6 H5 109.459 no
H4 C6 H6 109.489 no
H5 C6 H6 109.463 no
Ge1 C7 H7 108.084 no
Ge1 C7 H8 108.062 no
C8 C7 H7 108.092 no
C8 C7 H8 108.069 no
H7 C7 H8 107.309 no
C7 C8 H9 108.732 no
C7 C8 H10 108.732 no
C9 C8 H9 108.737 no
C9 C8 H10 108.738 no
H9 C8 H10 107.618 no
C8 C9 H11 110.790 no
C8 C9 H12 110.789 no
C10 C9 H11 110.782 no
C10 C9 H12 110.776 no
H11 C9 H12 108.870 no
C9 C10 H13 109.470 no
C9 C10 H14 109.466 no
C9 C10 H15 109.464 no
H13 C10 H14 109.481 no
H13 C10 H15 109.477 no
H14 C10 H15 109.468 no
Ge1 C11 H16 107.991 no
Ge1 C11 H17 107.988 no
C12 C11 H16 107.985 no
C12 C11 H17 107.997 no
H16 C11 H17 107.247 no
C11 C12 H18 108.154 no
C11 C12 H19 108.153 no
C13 C12 H18 108.145 no
C13 C12 H19 108.142 no
H18 C12 H19 107.314 no
Ge2 C15 H20 108.925 no
Ge2 C15 H21 108.929 no
C16 C15 H20 108.903 no
C16 C15 H21 108.918 no
H20 C15 H21 107.761 no
C15 C16 H22 108.669 no
C15 C16 H23 108.687 no
C17 C16 H22 108.674 no
C17 C16 H23 108.683 no
H22 C16 H23 107.621 no
C16 C17 H24 108.905 no
C16 C17 H25 108.929 no
C18 C17 H24 108.925 no
C18 C17 H25 108.930 no
H24 C17 H25 107.733 no
C17 C18 H26 109.477 no
C17 C18 H27 109.486 no
C17 C18 H28 109.464 no
H26 C18 H27 109.457 no
H26 C18 H28 109.475 no
H27 C18 H28 109.468 no
Ge2 C19 H29 108.761 no
Ge2 C19 H30 108.797 no
C20 C19 H29 108.796 no
C20 C19 H30 108.793 no
H29 C19 H30 107.667 no
C19 C20 H31 108.454 no
C19 C20 H32 108.476 no
C21 C20 H31 108.477 no
C21 C20 H32 108.491 no
H31 C20 H32 107.498 no
C20 C21 H33 108.639 no
C20 C21 H34 108.610 no
C22 C21 H33 108.616 no
C22 C21 H34 108.619 no
H33 C21 H34 107.570 no
C21 C22 H35 109.481 no
C21 C22 H36 109.475 no
C21 C22 H37 109.479 no
H35 C22 H36 109.467 no
H35 C22 H37 109.464 no
H36 C22 H37 109.460 no
Ge3 C23 H38 108.070 no
Ge3 C23 H39 108.083 no
C24 C23 H38 108.077 no
C24 C23 H39 108.086 no
H38 C23 H39 107.316 no
C23 C24 H40 108.801 no
C23 C24 H41 108.808 no
C25 C24 H40 108.827 no
C25 C24 H41 108.811 no
H40 C24 H41 107.661 no
C24 C25 H42 108.802 no
C24 C25 H43 108.813 no
C26 C25 H42 108.813 no
C26 C25 H43 108.827 no
H42 C25 H43 107.678 no
C25 C26 H44 109.488 no
C25 C26 H45 109.463 no
C25 C26 H46 109.435 no
H44 C26 H45 109.485 no
H44 C26 H46 109.489 no
H45 C26 H46 109.467 no
Ge4 C31 H47 108.745 no
Ge4 C31 H48 108.744 no
C32 C31 H47 108.728 no
C32 C31 H48 108.721 no
H47 C31 H48 107.655 no
C31 C32 H49 110.010 no
C31 C32 H50 109.996 no
C33 C32 H49 109.986 no
C33 C32 H50 109.976 no
H49 C32 H50 108.360 no
Ge4 C35 H51 108.252 no
Ge4 C35 H52 108.250 no
C36 C35 H51 108.239 no
C36 C35 H52 108.216 no
H51 C35 H52 107.373 no
C35 C36 H53 108.506 no
C35 C36 H54 108.474 no
C37 C36 H53 108.530 no
C37 C36 H54 108.495 no
H53 C36 H54 107.507 no
C36 C37 H55 109.509 no
C36 C37 H56 109.541 no
C38 C37 H55 109.508 no
C38 C37 H56 109.543 no
H55 C37 H56 108.082 no
C37 C38 H57 109.454 no
C37 C38 H58 109.481 no
C37 C38 H59 109.473 no
H57 C38 H58 109.467 no
H57 C38 H59 109.461 no
H58 C38 H59 109.491 no
P1 C39 H60 109.482 no
P1 C39 H61 109.475 no
P1 C39 H62 109.468 no
H60 C39 H61 109.464 no
H60 C39 H62 109.459 no
H61 C39 H62 109.480 no
P1 C40 H63 109.454 no
P1 C40 H64 109.480 no
P1 C40 H65 109.486 no
H63 C40 H64 109.462 no
H63 C40 H65 109.459 no
H64 C40 H65 109.486 no
P2 C41 H66 109.481 no
P2 C41 H67 109.466 no
P2 C41 H68 109.479 no
H66 C41 H67 109.451 no
H66 C41 H68 109.491 no
H67 C41 H68 109.460 no
P2 C42 H69 109.481 no
P2 C42 H70 109.487 no
P2 C42 H71 109.486 no
H69 C42 H70 109.437 no
H69 C42 H71 109.450 no
H70 C42 H71 109.486 no
P1 C43 H72 110.036 no
P1 C43 H73 110.062 no
C44 C43 H72 110.036 no
C44 C43 H73 110.040 no
H72 C43 H73 108.391 no
P2 C44 H74 109.832 no
P2 C44 H75 109.805 no
C43 C44 H74 109.831 no
C43 C44 H75 109.828 no
H74 C44 H75 108.271 no

loop_
_geom_bond_atom_site_label_1
_geom_bond_atom_site_label_2
_geom_bond_distance
_geom_bond_publ_flag
Pt1 Ge1 2.4966(11) yes
Pt1 P1 2.321(3) yes
Pt1 P2 2.310(4) yes
Pt1 C1 2.054(13) yes
Ge1 Ge2 2.4812(15) yes
Ge1 C7 2.026(11) yes
Ge1 C11 2.015(12) yes
Ge2 Ge3 2.4553(15) yes
Ge2 C15 1.994(11) yes
Ge2 C19 2.013(10) yes
Ge3 Ge4 2.4345(15) yes
Ge3 C23 1.990(11) yes
Ge3 C27 1.976(13) yes
Ge4 C2 2.005(10) yes
Ge4 C31 1.997(16) yes
Ge4 C35 1.988(15) yes
P1 C39 1.808(17) yes
P1 C40 1.840(13) yes
P1 C43 1.852(16) yes
P2 C41 1.813(13) yes
P2 C42 1.827(13) yes
P2 C44 1.866(11) yes
O1 C3 1.215(13) yes
O2 C3 1.368(12) yes
O2 C4 1.419(15) yes
O3 C5 1.224(16) yes
O4 C5 1.384(15) yes
O4 C6 1.469(17) yes
C1 C2 1.364(15) yes
C1 C3 1.521(15) yes
C2 C5 1.473(19) yes
C7 C8 1.464(19) yes
C8 C9 1.68(2) yes
C9 C10 1.52(3) yes
C11 C12 1.517(17) yes
C12 C13 1.596(19) yes
C13 C14A 1.48(5) yes
C13 C14B 1.30(5) yes
C15 C16 1.548(14) yes
C16 C17 1.518(17) yes
C17 C18 1.512(18) yes
C19 C20 1.544(16) yes
C20 C21 1.510(16) yes
C21 C22 1.37(3) yes
C23 C24 1.507(16) yes
C24 C25 1.54(2) yes
C25 C26 1.53(2) yes
C27 C28A 1.57(3) yes
C27 C28B 1.30(4) yes
C28A C29A 1.51(7) yes
C28B C29B 1.60(5) yes
C29A C30A 1.45(10) yes
C29A C30B 1.08(8) yes
C29B C30A 1.75(9) yes
C29B C30B 1.69(7) yes
C30A C30B 0.97(9) yes
C31 C32 1.57(3) yes
C32 C33 1.71(4) yes
C33 C34A 1.44(7) yes
C33 C34B 1.21(6) yes
C34A C34B 1.94(8) yes
C35 C36 1.550(17) yes
C36 C37 1.53(3) yes
C37 C38 1.56(2) yes
C43 C44 1.54(2) yes
C4 H1 0.960 no
C4 H2 0.960 no
C4 H3 0.960 no
C6 H4 0.960 no
C6 H5 0.960 no
C6 H6 0.960 no
C7 H7 0.970 no
C7 H8 0.970 no
C8 H9 0.970 no
C8 H10 0.970 no
C9 H11 0.970 no
C9 H12 0.970 no
C10 H13 0.960 no
C10 H14 0.960 no
C10 H15 0.960 no
C11 H16 0.970 no
C11 H17 0.970 no
C12 H18 0.970 no
C12 H19 0.970 no
C15 H20 0.970 no
C15 H21 0.970 no
C16 H22 0.970 no
C16 H23 0.970 no
C17 H24 0.970 no
C17 H25 0.970 no
C18 H26 0.960 no
C18 H27 0.960 no
C18 H28 0.960 no
C19 H29 0.970 no
C19 H30 0.970 no
C20 H31 0.970 no
C20 H32 0.970 no
C21 H33 0.970 no
C21 H34 0.970 no
C22 H35 0.960 no
C22 H36 0.960 no
C22 H37 0.960 no
C23 H38 0.970 no
C23 H39 0.970 no
C24 H40 0.970 no
C24 H41 0.970 no
C25 H42 0.970 no
C25 H43 0.970 no
C26 H44 0.960 no
C26 H45 0.960 no
C26 H46 0.960 no
C31 H47 0.970 no
C31 H48 0.970 no
C32 H49 0.970 no
C32 H50 0.970 no
C35 H51 0.970 no
C35 H52 0.970 no
C36 H53 0.970 no
C36 H54 0.970 no
C37 H55 0.970 no
C37 H56 0.970 no
C38 H57 0.960 no
C38 H58 0.960 no
C38 H59 0.960 no
C39 H60 0.960 no
C39 H61 0.960 no
C39 H62 0.960 no
C40 H63 0.960 no
C40 H64 0.960 no
C40 H65 0.960 no
C41 H66 0.960 no
C41 H67 0.960 no
C41 H68 0.960 no
C42 H69 0.960 no
C42 H70 0.960 no
C42 H71 0.960 no
C43 H72 0.970 no
C43 H73 0.970 no
C44 H74 0.970 no
C44 H75 0.970 no
